data_1547234
loop_
_publ_author_name
'Zhao, Qun'
'Poisson, Thomas'
'Pannecoucke, Xavier'
'Bouillon, Jean-Philippe'
'Besset, Tatiana'

_publ_section_title
;
 Pd-Catalyzed Diastereoselective Trifluoromethylthiolation of
 Functionalized Acrylamides.
;
_journal_issue 19
_journal_name_full 'Organic letters'
_journal_page_first 5106
_journal_page_last 5109
_journal_paper_doi 10.1021/acs.orglett.7b02384
_journal_volume 19
_journal_year 2017
_chemical_formula_moiety 'C23 H21 F3 N2 O S'
_chemical_formula_sum 'C23 H21 F3 N2 O S'
_chemical_formula_weight 430.49
_space_group_IT_number 14
_symmetry_cell_setting monoclinic
_symmetry_space_group_name_Hall '-P 2yn'
_symmetry_space_group_name_H-M 'P 1 21/n 1'
_atom_sites_solution_hydrogens difmap
_atom_sites_solution_primary direct
_audit_creation_date 17-07-24
_audit_creation_method CRYSTALS_ver_14.40
_cell_angle_alpha 90.0
_cell_angle_beta 104.466(10)
_cell_angle_gamma 90.0
_cell_formula_units_Z 16
_cell_length_a 17.843(2)
_cell_length_b 22.6128(17)
_cell_length_c 23.019(2)
_cell_measurement_reflns_used 9699
_cell_measurement_temperature 293
_cell_measurement_theta_max 23
_cell_measurement_theta_min 3
_cell_volume 8993.3(15)
_computing_cell_refinement 'CrysAlis, (Oxford Diffraction, 2002)'
_computing_data_collection 'Gemini, (Oxford Diffraction, 2006)'
_computing_data_reduction 'CrysAlis, (Oxford Diffraction, 2002)'
_computing_molecular_graphics 'CAMERON (Watkin et al., 1996)'
_computing_publication_material 'CRYSTALS (Betteridge et al., 2003)'
_computing_structure_refinement 'CRYSTALS (Betteridge et al., 2003)'
_computing_structure_solution 'SIR97 (Altomare et al., 1999)'
_diffrn_ambient_temperature 293
_diffrn_measured_fraction_theta_full 0.993
_diffrn_measured_fraction_theta_max 0.957
_diffrn_measurement_device Area
_diffrn_measurement_device_type 'Oxford Diffraction Gemini'
_diffrn_measurement_method \w/2\q
_diffrn_radiation_monochromator graphite
_diffrn_radiation_type 'Mo K\a'
_diffrn_radiation_wavelength 0.71069
_diffrn_reflns_av_R_equivalents 0.045
_diffrn_reflns_limit_h_max 24
_diffrn_reflns_limit_h_min -24
_diffrn_reflns_limit_k_max 31
_diffrn_reflns_limit_k_min -24
_diffrn_reflns_limit_l_max 26
_diffrn_reflns_limit_l_min -29
_diffrn_reflns_number 63445
_diffrn_reflns_theta_full 25.206
_diffrn_reflns_theta_max 29.654
_diffrn_reflns_theta_min 2.626
_diffrn_standards_number 0
_exptl_absorpt_coefficient_mu 0.184
_exptl_absorpt_correction_T_max 0.95
_exptl_absorpt_correction_T_min 0.94
_exptl_absorpt_correction_type analytical
_exptl_absorpt_process_details
; 
 Analytical Absorption (De Meulenaer & Tompa, 1965) 
;
_exptl_crystal_colour colorless
_exptl_crystal_density_diffrn 1.272
_exptl_crystal_density_method 'not measured'
_exptl_crystal_description cube
_exptl_crystal_F_000 3584
_exptl_crystal_size_max 0.373
_exptl_crystal_size_mid 0.289
_exptl_crystal_size_min 0.257
_refine_diff_density_max 0.99
_refine_diff_density_min -1.16
_refine_ls_extinction_method None
_refine_ls_goodness_of_fit_ref 1.1344
_refine_ls_hydrogen_treatment noref
_refine_ls_matrix_type full
_refine_ls_number_parameters 1081
_refine_ls_number_reflns 9150
_refine_ls_number_restraints 12
_refine_ls_R_factor_all 0.1823
_refine_ls_R_factor_gt 0.0811
_refine_ls_shift/su_max 0.0008060
_refine_ls_shift/su_mean 0.0000274
_refine_ls_structure_factor_coef F
_refine_ls_weighting_details
;
 Method, part 1, Chebychev polynomial, (Watkin, 1994, Prince, 1982) 
 [weight] = 1.0/[A~0~*T~0~(x)+A~1~*T~1~(x) ... +A~n-1~]*T~n-1~(x)] 
 where A~i~ are the Chebychev coefficients listed below and x= Fcalc/Fmax 
 Method = Robust Weighting (Prince, 1982) 
 W = [weight] * [1-(deltaF/6*sigmaF)^2^]^2^ 
 A~i~ are: 
 13.1 15.3 11.1 2.23 
;
_refine_ls_weighting_scheme calc
_refine_ls_wR_factor_all 0.1590
_refine_ls_wR_factor_gt 0.0896
_refine_ls_wR_factor_ref 0.0896
_reflns_limit_h_max 23
_reflns_limit_h_min -24
_reflns_limit_k_max 31
_reflns_limit_k_min 0
_reflns_limit_l_max 29
_reflns_limit_l_min 0
_reflns_number_gt 9150
_reflns_number_total 21788
_reflns_threshold_expression I>2.0\s(I)
_oxford_diffrn_Wilson_B_factor 0.00
_oxford_diffrn_Wilson_scale 0.00
_oxford_refine_ls_r_factor_ref 0.0811
_oxford_refine_ls_scale 1.001(2)
_oxford_reflns_number_all 21733
_oxford_reflns_threshold_expression_ref I>2.0\s(I)
_oxford_structure_analysis_title 'analytical in P 21/n'
_cod_data_source_file ol7b02384_si_002.cif
_cod_data_source_block global
_cod_depositor_comments
;
          Adding full bibliography for 1547234.cif.

2019-01-19
Z value and formula fixed to values more according to usual
chemical conventions.                 miguel
;
_cod_original_formula_sum 'C92 H84 F12 N8 O4 S4'
_cod_original_formula_weight 1721.97
_cod_original_formula_moiety 'C92 H84 F12 N8 O4 S4'
_cod_original_formula_units_Z 4
_cod_original_cell_volume 8993(1)
_cod_original_sg_symbol_H-M 'P 1 21/n 1 '
_cod_database_code 1547234

loop_
_symmetry_equiv_pos_as_xyz
x,y,z
-x,-y,-z
-x+1/2,y+1/2,-z+1/2
x+1/2,-y+1/2,z+1/2

loop_
_atom_site_label
_atom_site_type_symbol
_atom_site_fract_x
_atom_site_fract_y
_atom_site_fract_z
_atom_site_U_iso_or_equiv
_atom_site_occupancy
_atom_site_adp_type
_atom_site_refinement_flags_adp
S1 S 0.11670(9) 0.39205(5) 0.65108(6) 0.0926 1.0000 Uani .
C2 C 0.1279(2) 0.31603(18) 0.65118(18) 0.0714 1.0000 Uani .
C3 C 0.1364(2) 0.28406(16) 0.60445(17) 0.0646 1.0000 Uani .
C4 C 0.1467(2) 0.21851(15) 0.60968(15) 0.0576 1.0000 Uani .
C5 C 0.0862(2) 0.18214(17) 0.61528(17) 0.0658 1.0000 Uani .
C6 C 0.0946(2) 0.12119(17) 0.61633(18) 0.0686 1.0000 Uani .
C7 C 0.1625(2) 0.09445(17) 0.61204(17) 0.0652 1.0000 Uani .
C8 C 0.2226(3) 0.13068(19) 0.6091(2) 0.0839 1.0000 Uani .
C9 C 0.2157(2) 0.19187(19) 0.6077(2) 0.0788 1.0000 Uani .
C12 C 0.1687(3) 0.02673(19) 0.6102(2) 0.0894 1.0000 Uani .
C13 C 0.2339(6) 0.0062(3) 0.5909(8) 0.2792 1.0000 Uani .
C16 C 0.1605(12) 0.0022(4) 0.6683(5) 0.2891 1.0000 Uani .
C17 C 0.0966(6) 0.0020(4) 0.5690(7) 0.2320 1.0000 Uani .
C18 C 0.1340(2) 0.31441(17) 0.54661(17) 0.0676 1.0000 Uani .
N19 N 0.1384(2) 0.27805(14) 0.50103(14) 0.0724 1.0000 Uani .
C20 C 0.1420(2) 0.29282(18) 0.44266(17) 0.0698 1.0000 Uani .
C21 C 0.1625(2) 0.24462(19) 0.40861(17) 0.0679 1.0000 Uani .
N22 N 0.1761(2) 0.19120(16) 0.43727(15) 0.0776 1.0000 Uani .
C24 C 0.1946(3) 0.1469(2) 0.4062(2) 0.0965 1.0000 Uani .
C25 C 0.1993(3) 0.1518(3) 0.3465(3) 0.1037 1.0000 Uani .
C26 C 0.1851(3) 0.2044(3) 0.3184(2) 0.1041 1.0000 Uani .
C27 C 0.1665(3) 0.2541(2) 0.34933(19) 0.0822 1.0000 Uani .
C28 C 0.1528(3) 0.3104(3) 0.3245(2) 0.1027 1.0000 Uani .
C29 C 0.1355(4) 0.3560(3) 0.3579(2) 0.1064 1.0000 Uani .
C30 C 0.1289(3) 0.3473(2) 0.4174(2) 0.0893 1.0000 Uani .
O31 O 0.1276(2) 0.36806(13) 0.54180(13) 0.0888 1.0000 Uani .
S32 S 0.45145(8) 0.08049(5) 0.62079(6) 0.0864 1.0000 Uani .
C33 C 0.4382(2) 0.15604(17) 0.61462(18) 0.0685 1.0000 Uani .
C34 C 0.4213(2) 0.18715(17) 0.56331(17) 0.0645 1.0000 Uani .
C35 C 0.4121(2) 0.25223(16) 0.56473(15) 0.0604 1.0000 Uani .
C36 C 0.4699(2) 0.28746(17) 0.59911(16) 0.0648 1.0000 Uani .
C37 C 0.4613(3) 0.34782(19) 0.59979(18) 0.0764 1.0000 Uani .
C38 C 0.3942(5) 0.3755(2) 0.5662(3) 0.1184 1.0000 Uani U
C39 C 0.3359(3) 0.33959(19) 0.5327(2) 0.0813 1.0000 Uani .
C40 C 0.3448(2) 0.27918(18) 0.53190(18) 0.0730 1.0000 Uani .
C41 C 0.3819(5) 0.4434(2) 0.5652(3) 0.1233 1.0000 Uani U
C42 C 0.3251(8) 0.4579(3) 0.5995(6) 0.2378 1.0000 Uani .
C43 C 0.3706(5) 0.4662(2) 0.5069(3) 0.1291 1.0000 Uani U
C44 C 0.4551(8) 0.4740(3) 0.6022(7) 0.2731 1.0000 Uani .
C45 C 0.4161(2) 0.15492(19) 0.50630(18) 0.0689 1.0000 Uani .
N46 N 0.4110(2) 0.18940(15) 0.45759(15) 0.0755 1.0000 Uani .
C47 C 0.4013(3) 0.1743(2) 0.3966(2) 0.0799 1.0000 Uani .
C48 C 0.3833(2) 0.2227(3) 0.35665(19) 0.0821 1.0000 Uani .
N49 N 0.3770(2) 0.2761(2) 0.37945(17) 0.0889 1.0000 Uani .
C50 C 0.3578(4) 0.3207(3) 0.3414(3) 0.1123 1.0000 Uani .
C51 C 0.3464(4) 0.3156(4) 0.2798(4) 0.1333 1.0000 Uani .
C52 C 0.3536(4) 0.2623(5) 0.2563(3) 0.1256 1.0000 Uani .
C53 C 0.3723(3) 0.2123(3) 0.2938(2) 0.1042 1.0000 Uani .
C54 C 0.3797(4) 0.1546(5) 0.2751(3) 0.1326 1.0000 Uani .
C55 C 0.3976(4) 0.1084(4) 0.3140(4) 0.1322 1.0000 Uani .
C56 C 0.4083(3) 0.1182(3) 0.3769(2) 0.1044 1.0000 Uani .
O57 O 0.4166(2) 0.10061(14) 0.50523(14) 0.0974 1.0000 Uani .
C59 C 0.4758(4) 0.0770(2) 0.7002(3) 0.1069 1.0000 Uani .
F60 F 0.5308(3) 0.1138(2) 0.72747(15) 0.1615 1.0000 Uani .
F62 F 0.4184(3) 0.0885(2) 0.72462(18) 0.1548 1.0000 Uani .
F63 F 0.5010(3) 0.02349(18) 0.7173(2) 0.1739 1.0000 Uani .
S64 S -0.12898(8) 0.11777(5) 0.62890(5) 0.0900 1.0000 Uani .
C65 C -0.1254(3) 0.12361(18) 0.55437(18) 0.0715 1.0000 Uani .
C66 C -0.1182(2) 0.17405(18) 0.52585(17) 0.0671 1.0000 Uani .
C67 C -0.1132(2) 0.23057(17) 0.55899(18) 0.0679 1.0000 Uani .
N68 N -0.0959(2) 0.27796(15) 0.52875(14) 0.0757 1.0000 Uani .
C69 C -0.0940(2) 0.33796(17) 0.54344(19) 0.0701 1.0000 Uani .
C70 C -0.0887(2) 0.37652(18) 0.4963(2) 0.0741 1.0000 Uani .
N71 N -0.0816(2) 0.35170(16) 0.44453(18) 0.0834 1.0000 Uani .
C72 C -0.0778(3) 0.3876(3) 0.4001(3) 0.1027 1.0000 Uani .
C73 C -0.0804(4) 0.4490(3) 0.4040(3) 0.1165 1.0000 Uani .
C74 C -0.0892(4) 0.4740(2) 0.4558(3) 0.1106 1.0000 Uani .
C75 C -0.0924(3) 0.43867(19) 0.5044(2) 0.0854 1.0000 Uani .
C76 C -0.0999(3) 0.4597(2) 0.5600(3) 0.1015 1.0000 Uani .
C77 C -0.1030(3) 0.4214(2) 0.6055(3) 0.0995 1.0000 Uani .
C78 C -0.1005(3) 0.3600(2) 0.5979(2) 0.0882 1.0000 Uani .
O79 O -0.1212(2) 0.23270(13) 0.61001(13) 0.0901 1.0000 Uani .
C80 C -0.1118(2) 0.17350(16) 0.46261(16) 0.0643 1.0000 Uani .
C81 C -0.0421(3) 0.1644(2) 0.44799(19) 0.0843 1.0000 Uani .
C82 C -0.0370(3) 0.1673(2) 0.38959(19) 0.0870 1.0000 Uani .
C83 C -0.0996(3) 0.17889(19) 0.34246(18) 0.0742 1.0000 Uani .
C84 C -0.0914(3) 0.1827(2) 0.2783(2) 0.0950 1.0000 Uani .
C85 C -0.0531(7) 0.2408(5) 0.2716(3) 0.2058 1.0000 Uani .
C86 C -0.0334(6) 0.1346(5) 0.2674(3) 0.1836 1.0000 Uani .
C87 C -0.1640(5) 0.1729(5) 0.2324(3) 0.1956 1.0000 Uani .
C88 C -0.1695(3) 0.1859(3) 0.3569(2) 0.0962 1.0000 Uani .
C89 C -0.1755(3) 0.1842(2) 0.4156(2) 0.0882 1.0000 Uani .
C90 C -0.1272(4) 0.0386(3) 0.6323(3) 0.1069 1.0000 Uani .
F91 F -0.0663(2) 0.01437(16) 0.6219(2) 0.1505 1.0000 Uani .
F92 F -0.1865(3) 0.01286(16) 0.5960(2) 0.1548 1.0000 Uani .
F93 F -0.1308(4) 0.02419(19) 0.6873(2) 0.1949 1.0000 Uani .
S94 S 0.69617(9) 0.41000(6) 0.68103(5) 0.0960 1.0000 Uani .
C95 C 0.6763(3) 0.40417(19) 0.60321(17) 0.0754 1.0000 Uani .
C96 C 0.6623(2) 0.35402(16) 0.57165(16) 0.0630 1.0000 Uani .
C97 C 0.6658(2) 0.29752(18) 0.60495(17) 0.0684 1.0000 Uani .
N98 N 0.6582(2) 0.24884(15) 0.57118(14) 0.0742 1.0000 Uani .
C99 C 0.6576(2) 0.18917(18) 0.5884(2) 0.0748 1.0000 Uani .
C100 C 0.6402(2) 0.14911(19) 0.5385(2) 0.0796 1.0000 Uani .
N101 N 0.6280(2) 0.17202(17) 0.4827(2) 0.0923 1.0000 Uani .
C102 C 0.6114(3) 0.1356(3) 0.4365(3) 0.1089 1.0000 Uani .
C103 C 0.6071(4) 0.0741(3) 0.4436(4) 0.1321 1.0000 Uani .
C104 C 0.6197(4) 0.0505(3) 0.4997(5) 0.1289 1.0000 Uani .
C105 C 0.6375(3) 0.0873(2) 0.5507(4) 0.1043 1.0000 Uani .
C106 C 0.6539(3) 0.0690(3) 0.6117(4) 0.1116 1.0000 Uani .
C107 C 0.6690(4) 0.1086(3) 0.6566(3) 0.1077 1.0000 Uani .
C108 C 0.6707(3) 0.1687(2) 0.6451(2) 0.0923 1.0000 Uani .
O109 O 0.6749(2) 0.29697(14) 0.65950(12) 0.0917 1.0000 Uani .
C110 C 0.6495(2) 0.35450(15) 0.50540(16) 0.0599 1.0000 Uani .
C112 C 0.5798(3) 0.3398(2) 0.46718(19) 0.0827 1.0000 Uani .
C114 C 0.5719(3) 0.3368(2) 0.40609(19) 0.0858 1.0000 Uani .
C115 C 0.6316(3) 0.34904(18) 0.38003(17) 0.0713 1.0000 Uani .
C116 C 0.7004(3) 0.3669(2) 0.41939(19) 0.0884 1.0000 Uani .
C117 C 0.7092(3) 0.3697(2) 0.48003(18) 0.0826 1.0000 Uani .
C118 C 0.6215(3) 0.3446(2) 0.31243(19) 0.0931 1.0000 Uani .
C119 C 0.6956(5) 0.3563(5) 0.2945(3) 0.1818 1.0000 Uani .
C121 C 0.5575(5) 0.3870(4) 0.2811(3) 0.1530 1.0000 Uani .
C122 C 0.5921(7) 0.2818(4) 0.2932(3) 0.1821 1.0000 Uani .
C123 C 0.7129(5) 0.4877(3) 0.6857(3) 0.1260 1.0000 Uani .
F124 F 0.7361(3) 0.5020(2) 0.74337(18) 0.1748 1.0000 Uani .
F125 F 0.7660(4) 0.5070(2) 0.6598(2) 0.1911 1.0000 Uani .
F126 F 0.6515(4) 0.51962(19) 0.6639(3) 0.1869 1.0000 Uani .
C127 C 0.1056(5) 0.3986(3) 0.7256(3) 0.1217 1.0000 Uani .
F128 F 0.1629(3) 0.3782(2) 0.76798(17) 0.1589 1.0000 Uani .
F129 F 0.1003(5) 0.4553(2) 0.7364(2) 0.2328 1.0000 Uani .
F130 F 0.0433(3) 0.3714(3) 0.7341(2) 0.1817 1.0000 Uani .
H21 H 0.1271 0.2958 0.6889 0.0856 1.0000 Uiso .
H51 H 0.0366 0.2003 0.6182 0.0809 1.0000 Uiso .
H61 H 0.0495 0.0975 0.6192 0.0828 1.0000 Uiso .
H81 H 0.2737 0.1133 0.6082 0.1010 1.0000 Uiso .
H91 H 0.2599 0.2166 0.6057 0.0960 1.0000 Uiso .
H131 H 0.2341 -0.0411 0.5942 0.3949 1.0000 Uiso .
H132 H 0.2843 0.0252 0.6263 0.3950 1.0000 Uiso .
H133 H 0.2314 0.0220 0.5473 0.3950 1.0000 Uiso .
H163 H 0.1384 -0.0385 0.6614 0.4290 1.0000 Uiso .
H162 H 0.2111 0.0022 0.6969 0.4291 1.0000 Uiso .
H161 H 0.1223 0.0281 0.6834 0.4291 1.0000 Uiso .
H173 H 0.0887 -0.0395 0.5732 0.3021 1.0000 Uiso .
H172 H 0.0485 0.0241 0.5703 0.3022 1.0000 Uiso .
H171 H 0.1003 0.0076 0.5254 0.3023 1.0000 Uiso .
H241 H 0.2056 0.1084 0.4265 0.1209 1.0000 Uiso .
H251 H 0.2128 0.1172 0.3255 0.1296 1.0000 Uiso .
H261 H 0.1872 0.2082 0.2763 0.1237 1.0000 Uiso .
H281 H 0.1567 0.3185 0.2833 0.1208 1.0000 Uiso .
H291 H 0.1269 0.3947 0.3392 0.1278 1.0000 Uiso .
H301 H 0.1138 0.3802 0.4407 0.1087 1.0000 Uiso .
H331 H 0.4422 0.1777 0.6525 0.0825 1.0000 Uiso .
H361 H 0.5197 0.2684 0.6237 0.0819 1.0000 Uiso .
H371 H 0.5045 0.3714 0.6237 0.0928 1.0000 Uiso .
H391 H 0.2863 0.3578 0.5097 0.1031 1.0000 Uiso .
H401 H 0.3029 0.2553 0.5074 0.0888 1.0000 Uiso .
H421 H 0.3229 0.4998 0.6085 0.3640 1.0000 Uiso .
H423 H 0.3264 0.4349 0.6336 0.3640 1.0000 Uiso .
H422 H 0.2701 0.4499 0.5701 0.3643 1.0000 Uiso .
H441 H 0.4519 0.5175 0.5987 0.3311 1.0000 Uiso .
H443 H 0.4662 0.4641 0.6458 0.3312 1.0000 Uiso .
H442 H 0.5019 0.4618 0.5881 0.3313 1.0000 Uiso .
H501 H 0.3524 0.3603 0.3583 0.1400 1.0000 Uiso .
H511 H 0.3325 0.3491 0.2534 0.1594 1.0000 Uiso .
H521 H 0.3450 0.2567 0.2122 0.1506 1.0000 Uiso .
H541 H 0.3725 0.1466 0.2327 0.1506 1.0000 Uiso .
H551 H 0.4041 0.0681 0.3007 0.1485 1.0000 Uiso .
H561 H 0.4206 0.0844 0.4060 0.1246 1.0000 Uiso .
H651 H -0.1290 0.0871 0.5315 0.0858 1.0000 Uiso .
H721 H -0.0728 0.3695 0.3618 0.1270 1.0000 Uiso .
H731 H -0.0783 0.4732 0.3688 0.1438 1.0000 Uiso .
H741 H -0.0920 0.5171 0.4577 0.1386 1.0000 Uiso .
H761 H -0.1016 0.5023 0.5664 0.1197 1.0000 Uiso .
H771 H -0.1058 0.4380 0.6440 0.1225 1.0000 Uiso .
H781 H -0.1033 0.3326 0.6306 0.1091 1.0000 Uiso .
H811 H 0.0034 0.1576 0.4802 0.0976 1.0000 Uiso .
H821 H 0.0149 0.1603 0.3811 0.1037 1.0000 Uiso .
H852 H -0.0376 0.2409 0.2335 0.2841 1.0000 Uiso .
H853 H -0.0923 0.2721 0.2696 0.2841 1.0000 Uiso .
H851 H -0.0091 0.2470 0.3041 0.2840 1.0000 Uiso .
H862 H -0.0231 0.1390 0.2281 0.2661 1.0000 Uiso .
H863 H 0.0168 0.1383 0.2986 0.2662 1.0000 Uiso .
H861 H -0.0553 0.0957 0.2708 0.2663 1.0000 Uiso .
H873 H -0.1559 0.1727 0.1928 0.2870 1.0000 Uiso .
H871 H -0.1995 0.2070 0.2346 0.2871 1.0000 Uiso .
H872 H -0.1881 0.1372 0.2406 0.2871 1.0000 Uiso .
H881 H -0.2165 0.1932 0.3248 0.1137 1.0000 Uiso .
H891 H -0.2267 0.1904 0.4253 0.1078 1.0000 Uiso .
H951 H 0.6761 0.4406 0.5812 0.0906 1.0000 Uiso .
H1021 H 0.6017 0.1521 0.3948 0.1398 1.0000 Uiso .
H1031 H 0.5942 0.0490 0.4098 0.1614 1.0000 Uiso .
H1041 H 0.6174 0.0079 0.5055 0.1517 1.0000 Uiso .
H1061 H 0.6528 0.0269 0.6207 0.1355 1.0000 Uiso .
H1071 H 0.6803 0.0940 0.6986 0.1345 1.0000 Uiso .
H1081 H 0.6824 0.1974 0.6789 0.1101 1.0000 Uiso .
H1121 H 0.5349 0.3309 0.4837 0.0978 1.0000 Uiso .
H1141 H 0.5202 0.3258 0.3797 0.1029 1.0000 Uiso .
H1161 H 0.7463 0.3775 0.4030 0.1088 1.0000 Uiso .
H1171 H 0.7590 0.3818 0.5075 0.0984 1.0000 Uiso .
H1191 H 0.6894 0.3525 0.2525 0.2869 1.0000 Uiso .
H1192 H 0.7133 0.3977 0.3065 0.2871 1.0000 Uiso .
H1193 H 0.7365 0.3294 0.3161 0.2871 1.0000 Uiso .
H1211 H 0.5428 0.3796 0.2379 0.2310 1.0000 Uiso .
H1213 H 0.5790 0.4278 0.2878 0.2312 1.0000 Uiso .
H1212 H 0.5120 0.3841 0.2977 0.2314 1.0000 Uiso .
H1223 H 0.5768 0.2798 0.2487 0.2730 1.0000 Uiso .
H1222 H 0.6335 0.2540 0.3078 0.2731 1.0000 Uiso .
H1221 H 0.5474 0.2725 0.3084 0.2732 1.0000 Uiso .
H191 H 0.1499 0.2397 0.5119 0.0850 1.0000 Uiso .
H981 H 0.6530 0.2549 0.5319 0.0898 1.0000 Uiso .
H681 H -0.0933 0.2707 0.4910 0.0900 1.0000 Uiso .
H461 H 0.4163 0.2282 0.4648 0.0922 1.0000 Uiso .
H431 H 0.3580 0.5064 0.5077 0.4685 1.0000 Uiso .
H432 H 0.4065 0.4559 0.4897 0.4685 1.0000 Uiso .
H433 H 0.3191 0.4465 0.4852 0.4685 1.0000 Uiso .

loop_
_atom_site_aniso_label
_atom_site_aniso_U_11
_atom_site_aniso_U_22
_atom_site_aniso_U_33
_atom_site_aniso_U_23
_atom_site_aniso_U_13
_atom_site_aniso_U_12
S1 0.1223(10) 0.0646(7) 0.0955(8) -0.0039(6) 0.0360(7) 0.0207(6)
C2 0.082(3) 0.065(2) 0.070(2) 0.0047(19) 0.024(2) 0.007(2)
C3 0.073(3) 0.054(2) 0.066(2) 0.0010(18) 0.0169(19) 0.0041(18)
C4 0.069(2) 0.054(2) 0.0517(19) 0.0016(15) 0.0181(17) 0.0032(18)
C5 0.068(2) 0.065(2) 0.066(2) 0.0012(18) 0.0208(19) 0.0064(19)
C6 0.070(3) 0.061(2) 0.075(3) 0.0010(18) 0.021(2) -0.0064(19)
C7 0.069(3) 0.062(2) 0.067(2) -0.0005(17) 0.0207(18) -0.005(2)
C8 0.072(3) 0.064(3) 0.122(4) 0.010(2) 0.036(3) 0.012(2)
C9 0.062(3) 0.068(3) 0.112(3) 0.008(2) 0.032(2) -0.004(2)
C12 0.098(4) 0.054(2) 0.122(4) -0.008(2) 0.038(3) 0.002(2)
C13 0.185(8) 0.072(4) 0.65(3) -0.063(8) 0.244(13) -0.008(5)
C16 0.63(3) 0.076(5) 0.198(9) 0.044(5) 0.172(14) 0.078(9)
C17 0.158(7) 0.117(6) 0.436(19) -0.141(9) 0.104(10) -0.054(5)
C18 0.082(3) 0.058(2) 0.061(2) 0.0002(18) 0.0152(19) 0.0002(19)
N19 0.097(3) 0.0600(19) 0.0594(19) 0.0077(15) 0.0176(17) 0.0030(17)
C20 0.076(3) 0.070(3) 0.058(2) 0.0137(19) 0.0080(19) -0.009(2)
C21 0.062(2) 0.080(3) 0.060(2) -0.005(2) 0.0125(18) -0.007(2)
N22 0.085(2) 0.074(2) 0.072(2) -0.0026(18) 0.0174(18) 0.0049(18)
C24 0.104(4) 0.082(3) 0.099(4) -0.017(3) 0.018(3) 0.005(3)
C25 0.100(4) 0.118(5) 0.095(4) -0.022(3) 0.029(3) 0.003(3)
C26 0.083(3) 0.160(6) 0.074(3) -0.021(4) 0.027(3) -0.015(3)
C27 0.067(3) 0.112(4) 0.065(3) -0.001(3) 0.011(2) -0.011(2)
C28 0.103(4) 0.139(5) 0.069(3) 0.025(3) 0.026(3) -0.005(3)
C29 0.123(4) 0.108(4) 0.082(3) 0.036(3) 0.016(3) 0.002(3)
C30 0.105(4) 0.084(3) 0.073(3) 0.015(2) 0.012(2) 0.002(3)
O31 0.129(3) 0.0553(17) 0.083(2) 0.0083(14) 0.0299(18) 0.0086(16)
S32 0.0938(8) 0.0625(6) 0.0982(8) 0.0036(6) 0.0156(6) -0.0037(6)
C33 0.076(3) 0.062(2) 0.067(2) -0.0037(19) 0.0170(19) -0.0112(19)
C34 0.065(2) 0.061(2) 0.067(2) -0.0090(19) 0.0166(18) -0.0086(18)
C35 0.067(2) 0.062(2) 0.055(2) -0.0010(17) 0.0196(18) -0.0043(19)
C36 0.076(3) 0.066(2) 0.056(2) -0.0032(17) 0.0235(19) -0.009(2)
C37 0.102(3) 0.068(3) 0.062(2) -0.001(2) 0.026(2) -0.020(2)
C38 0.211(4) 0.0641(18) 0.100(2) 0.0097(17) 0.075(3) -0.001(2)
C39 0.083(3) 0.069(3) 0.089(3) -0.002(2) 0.015(2) 0.002(2)
C40 0.073(3) 0.071(3) 0.074(3) -0.007(2) 0.015(2) -0.005(2)
C41 0.214(4) 0.0681(18) 0.105(2) 0.0098(16) 0.071(3) 0.000(2)
C42 0.351(16) 0.081(5) 0.361(15) 0.016(7) 0.239(14) 0.050(7)
C43 0.219(4) 0.0732(19) 0.110(2) 0.0104(17) 0.067(3) 0.001(2)
C44 0.287(14) 0.057(4) 0.437(19) -0.040(7) 0.021(13) -0.033(6)
C45 0.064(2) 0.070(3) 0.070(3) -0.009(2) 0.0134(19) -0.006(2)
N46 0.091(3) 0.074(2) 0.062(2) -0.0114(17) 0.0206(17) -0.0096(18)
C47 0.072(3) 0.100(3) 0.069(3) -0.027(3) 0.021(2) -0.008(2)
C48 0.062(3) 0.123(4) 0.064(3) 0.000(3) 0.021(2) -0.009(3)
N49 0.089(3) 0.102(3) 0.076(2) 0.006(2) 0.021(2) -0.005(2)
C50 0.110(4) 0.135(5) 0.092(4) 0.032(3) 0.026(3) -0.007(3)
C51 0.115(5) 0.179(8) 0.108(5) 0.050(5) 0.032(4) -0.007(5)
C52 0.098(4) 0.210(8) 0.067(3) 0.033(5) 0.018(3) -0.007(5)
C53 0.080(3) 0.164(6) 0.073(3) -0.017(4) 0.026(3) -0.017(3)
C54 0.115(5) 0.213(9) 0.074(4) -0.039(5) 0.032(3) -0.015(5)
C55 0.130(5) 0.161(6) 0.112(5) -0.054(5) 0.041(4) -0.005(5)
C56 0.106(4) 0.123(4) 0.086(3) -0.034(3) 0.028(3) 0.003(3)
O57 0.135(3) 0.062(2) 0.091(2) -0.0142(15) 0.0189(19) 0.0062(18)
C59 0.124(5) 0.085(4) 0.109(4) 0.022(3) 0.023(4) -0.013(3)
F60 0.185(4) 0.181(4) 0.090(2) 0.030(2) -0.017(2) -0.059(3)
F62 0.190(4) 0.164(4) 0.129(3) 0.018(2) 0.075(3) 0.007(3)
F63 0.231(5) 0.119(3) 0.170(4) 0.067(3) 0.048(3) 0.049(3)
S64 0.1191(10) 0.0849(8) 0.0805(7) 0.0087(6) 0.0522(7) 0.0003(7)
C65 0.083(3) 0.070(3) 0.068(2) 0.000(2) 0.032(2) -0.002(2)
C66 0.075(3) 0.067(2) 0.063(2) -0.0054(19) 0.0240(19) -0.0020(19)
C67 0.076(3) 0.064(2) 0.064(2) 0.0031(19) 0.0182(19) 0.0028(19)
N68 0.098(3) 0.062(2) 0.0656(19) -0.0050(16) 0.0181(18) 0.0014(18)
C69 0.075(3) 0.055(2) 0.076(3) -0.009(2) 0.012(2) 0.0033(19)
C70 0.061(2) 0.065(3) 0.094(3) 0.003(2) 0.014(2) -0.0065(19)
N71 0.093(3) 0.073(2) 0.089(3) 0.004(2) 0.032(2) -0.0041(19)
C72 0.113(4) 0.097(4) 0.110(4) 0.012(3) 0.050(3) -0.010(3)
C73 0.134(5) 0.085(4) 0.133(5) 0.029(4) 0.037(4) -0.018(3)
C74 0.119(4) 0.068(3) 0.144(5) 0.015(3) 0.032(4) -0.009(3)
C75 0.081(3) 0.062(3) 0.110(4) -0.002(3) 0.019(3) -0.007(2)
C76 0.100(4) 0.066(3) 0.134(5) -0.015(3) 0.020(3) -0.004(3)
C77 0.107(4) 0.083(3) 0.104(4) -0.034(3) 0.017(3) 0.001(3)
C78 0.100(3) 0.072(3) 0.085(3) -0.019(2) 0.010(2) 0.006(2)
O79 0.137(3) 0.0749(19) 0.0679(18) -0.0068(14) 0.0441(18) -0.0016(17)
C80 0.080(3) 0.054(2) 0.058(2) -0.0045(16) 0.017(2) -0.0095(19)
C81 0.076(3) 0.110(4) 0.064(3) -0.006(2) 0.013(2) 0.009(3)
C82 0.071(3) 0.131(4) 0.061(3) -0.004(2) 0.020(2) -0.008(3)
C83 0.078(3) 0.082(3) 0.064(2) 0.000(2) 0.019(2) -0.022(2)
C84 0.110(4) 0.116(4) 0.060(3) 0.001(2) 0.024(3) -0.025(3)
C85 0.316(13) 0.217(9) 0.101(5) 0.012(5) 0.085(6) -0.142(9)
C86 0.239(10) 0.242(10) 0.094(5) -0.005(5) 0.089(6) 0.049(8)
C87 0.161(7) 0.369(14) 0.051(3) -0.001(5) 0.015(4) -0.060(8)
C88 0.090(4) 0.133(4) 0.057(3) -0.001(2) 0.003(2) 0.005(3)
C89 0.070(3) 0.126(4) 0.070(3) 0.000(3) 0.019(2) 0.003(3)
C90 0.128(5) 0.092(4) 0.125(5) 0.031(3) 0.078(4) 0.005(4)
F91 0.141(3) 0.111(2) 0.230(4) 0.056(3) 0.105(3) 0.039(2)
F92 0.138(3) 0.089(2) 0.251(5) -0.004(3) 0.074(3) -0.018(2)
F93 0.323(7) 0.136(3) 0.169(4) 0.063(3) 0.143(4) -0.001(4)
S94 0.1344(11) 0.0935(9) 0.0595(6) -0.0149(6) 0.0232(6) -0.0092(7)
C95 0.096(3) 0.072(3) 0.059(2) -0.0046(19) 0.020(2) -0.007(2)
C96 0.075(3) 0.059(2) 0.056(2) 0.0013(17) 0.0158(18) -0.0004(18)
C97 0.079(3) 0.066(2) 0.058(2) -0.0005(19) 0.0123(19) -0.002(2)
N98 0.095(3) 0.064(2) 0.0643(19) 0.0047(16) 0.0218(17) 0.0018(17)
C99 0.073(3) 0.064(3) 0.090(3) 0.008(2) 0.027(2) 0.004(2)
C100 0.062(3) 0.070(3) 0.109(4) 0.002(3) 0.024(2) 0.006(2)
N101 0.100(3) 0.074(2) 0.103(3) -0.024(2) 0.027(2) 0.002(2)
C102 0.110(4) 0.096(4) 0.123(4) -0.034(3) 0.033(3) -0.004(3)
C103 0.123(5) 0.094(5) 0.179(7) -0.057(5) 0.037(5) -0.009(4)
C104 0.104(4) 0.068(4) 0.219(8) -0.020(5) 0.049(5) 0.000(3)
C105 0.074(3) 0.063(3) 0.181(6) -0.008(4) 0.041(3) 0.000(2)
C106 0.094(4) 0.077(4) 0.173(6) 0.042(4) 0.050(4) 0.013(3)
C107 0.107(4) 0.089(4) 0.137(5) 0.038(4) 0.049(4) 0.019(3)
C108 0.091(3) 0.083(3) 0.105(4) 0.029(3) 0.028(3) 0.009(3)
O109 0.134(3) 0.085(2) 0.0543(17) 0.0079(14) 0.0182(16) -0.0025(18)
C110 0.069(2) 0.054(2) 0.054(2) 0.0002(16) 0.0108(18) -0.0008(17)
C112 0.079(3) 0.106(3) 0.062(2) -0.003(2) 0.015(2) -0.016(3)
C114 0.087(3) 0.104(3) 0.057(2) -0.009(2) 0.000(2) -0.015(3)
C115 0.085(3) 0.073(3) 0.054(2) 0.0016(18) 0.014(2) 0.000(2)
C116 0.078(3) 0.123(4) 0.065(3) 0.000(2) 0.020(2) -0.005(3)
C117 0.073(3) 0.114(3) 0.056(2) 0.003(2) 0.007(2) -0.011(2)
C118 0.105(4) 0.113(4) 0.059(2) -0.007(2) 0.016(2) 0.008(3)
C119 0.146(6) 0.330(13) 0.077(4) 0.003(5) 0.043(4) 0.008(7)
C121 0.177(7) 0.206(8) 0.064(3) 0.020(4) 0.006(4) 0.048(6)
C122 0.294(12) 0.153(7) 0.098(5) -0.060(4) 0.047(6) -0.029(7)
C123 0.189(7) 0.107(5) 0.091(4) -0.049(3) 0.051(4) -0.017(5)
F124 0.246(5) 0.160(4) 0.120(3) -0.081(3) 0.047(3) -0.038(3)
F125 0.268(6) 0.140(3) 0.210(5) -0.081(3) 0.145(5) -0.096(4)
F126 0.234(6) 0.094(3) 0.221(5) -0.033(3) 0.035(4) 0.024(3)
C127 0.152(6) 0.101(4) 0.113(5) -0.014(3) 0.036(5) 0.052(4)
F128 0.199(4) 0.169(4) 0.098(2) -0.034(2) 0.016(3) 0.042(3)
F129 0.412(9) 0.126(3) 0.184(4) -0.030(3) 0.119(5) 0.099(5)
F130 0.160(4) 0.271(6) 0.138(3) -0.010(3) 0.083(3) 0.028(4)

loop_
_atom_type_symbol
_atom_type_scat_dispersion_real
_atom_type_scat_dispersion_imag
_atom_type_scat_Cromer_Mann_a1
_atom_type_scat_Cromer_Mann_b1
_atom_type_scat_Cromer_Mann_a2
_atom_type_scat_Cromer_Mann_b2
_atom_type_scat_Cromer_Mann_a3
_atom_type_scat_Cromer_Mann_b3
_atom_type_scat_Cromer_Mann_a4
_atom_type_scat_Cromer_Mann_b4
_atom_type_scat_Cromer_Mann_c
_atom_type_scat_source
C 0.0033 0.0016 2.3100 20.8439 1.0200 10.2075 1.5886 0.5687 0.8650 51.6512 0.2156 'International Tables Vol C 4.2.6.8 and 6.1.1.4'
H 0.0000 0.0000 0.4930 10.5109 0.3229 26.1257 0.1402 3.1424 0.0408 57.7998 0.0030 'International Tables Vol C 4.2.6.8 and 6.1.1.4'
N 0.0061 0.0033 12.2126 0.0057 3.1322 9.8933 2.0125 28.9975 1.1663 0.5826 -11.5290 'International Tables Vol C 4.2.6.8 and 6.1.1.4'
O 0.0106 0.0060 3.0485 13.2771 2.2868 5.7011 1.5463 0.3239 0.8670 32.9089 0.2508 'International Tables Vol C 4.2.6.8 and 6.1.1.4'
F 0.0171 0.0103 3.5392 10.2825 2.6412 4.2944 1.5170 0.2615 1.0243 26.1476 0.2776 'International Tables Vol C 4.2.6.8 and 6.1.1.4'
S 0.1246 0.1234 6.9053 1.4679 5.2034 22.2151 1.4379 0.2536 1.5863 56.1720 0.8669 'International Tables Vol C 4.2.6.8 and 6.1.1.4'

loop_
_geom_angle_atom_site_label_1
_geom_angle_atom_site_label_2
_geom_angle_atom_site_label_3
_geom_angle
_geom_angle_publ_flag
C2 S1 C127 97.0(3) yes
S1 C2 C3 124.9(3) yes
S1 C2 H21 115.8 no
C3 C2 H21 119.2 no
C2 C3 C4 120.5(3) yes
C2 C3 C18 119.1(3) yes
C4 C3 C18 120.3(3) yes
C3 C4 C5 120.8(3) yes
C3 C4 C9 121.5(3) yes
C5 C4 C9 117.7(3) yes
C4 C5 C6 120.5(4) yes
C4 C5 H51 119.2 no
C6 C5 H51 120.3 no
C5 C6 C7 121.9(4) yes
C5 C6 H61 117.1 no
C7 C6 H61 121.0 no
C6 C7 C8 117.1(4) yes
C6 C7 C12 120.6(4) yes
C8 C7 C12 122.3(4) yes
C7 C8 C9 122.2(4) yes
C7 C8 H81 119.9 no
C9 C8 H81 118.0 no
C8 C9 C4 120.6(4) yes
C8 C9 H91 120.2 no
C4 C9 H91 119.2 no
C7 C12 C13 113.8(5) yes
C7 C12 C16 108.9(5) yes
C13 C12 C16 115.5(9) yes
C7 C12 C17 109.4(5) yes
C13 C12 C17 108.6(7) yes
C16 C12 C17 99.7(9) yes
C12 C13 H131 107.0 no
C12 C13 H132 102.4 no
H131 C13 H132 109.8 no
C12 C13 H133 110.0 no
H131 C13 H133 113.9 no
H132 C13 H133 113.0 no
C12 C16 H163 108.9 no
C12 C16 H162 108.9 no
H163 C16 H162 111.8 no
C12 C16 H161 108.3 no
H163 C16 H161 108.2 no
H162 C16 H161 110.7 no
C12 C17 H173 115.1 no
C12 C17 H172 113.6 no
H173 C17 H172 109.7 no
C12 C17 H171 108.5 no
H173 C17 H171 105.5 no
H172 C17 H171 103.5 no
C3 C18 N19 114.8(3) yes
C3 C18 O31 121.3(4) yes
N19 C18 O31 123.8(4) yes
C18 N19 C20 128.7(3) yes
C18 N19 H191 114.7 no
C20 N19 H191 115.4 no
N19 C20 C21 114.8(3) yes
N19 C20 C30 125.6(4) yes
C21 C20 C30 119.6(4) yes
C20 C21 N22 116.3(3) yes
C20 C21 C27 119.7(4) yes
N22 C21 C27 123.9(4) yes
C21 N22 C24 116.6(4) yes
N22 C24 C25 123.7(5) yes
N22 C24 H241 117.5 no
C25 C24 H241 118.8 no
C24 C25 C26 119.4(5) yes
C24 C25 H251 120.3 no
C26 C25 H251 120.3 no
C25 C26 C27 119.9(5) yes
C25 C26 H261 120.2 no
C27 C26 H261 119.9 no
C26 C27 C21 116.5(5) yes
C26 C27 C28 123.9(5) yes
C21 C27 C28 119.6(5) yes
C27 C28 C29 119.9(4) yes
C27 C28 H281 121.2 no
C29 C28 H281 118.9 no
C28 C29 C30 121.7(5) yes
C28 C29 H291 117.6 no
C30 C29 H291 120.8 no
C29 C30 C20 119.4(5) yes
C29 C30 H301 121.2 no
C20 C30 H301 119.3 no
C33 S32 C59 97.0(2) yes
S32 C33 C34 126.0(3) yes
S32 C33 H331 116.1 no
C34 C33 H331 117.9 no
C33 C34 C35 120.2(3) yes
C33 C34 C45 118.1(4) yes
C35 C34 C45 121.6(3) yes
C34 C35 C36 120.9(4) yes
C34 C35 C40 120.6(3) yes
C36 C35 C40 118.5(4) yes
C35 C36 C37 120.6(4) yes
C35 C36 H361 119.6 no
C37 C36 H361 119.8 no
C36 C37 C38 121.3(4) yes
C36 C37 H371 118.1 no
C38 C37 H371 120.6 no
C37 C38 C39 117.7(4) yes
C37 C38 C41 123.2(6) yes
C39 C38 C41 119.1(6) yes
C38 C39 C40 120.9(5) yes
C38 C39 H391 119.6 no
C40 C39 H391 119.4 no
C35 C40 C39 121.0(4) yes
C35 C40 H401 120.2 no
C39 C40 H401 118.8 no
C38 C41 C42 109.1(5) yes
C38 C41 C43 111.2(5) yes
C42 C41 C43 118.5(8) yes
C38 C41 C44 109.9(7) yes
C42 C41 C44 102.0(9) yes
C43 C41 C44 105.4(7) yes
C41 C42 H421 113.7 no
C41 C42 H423 116.8 no
H421 C42 H423 110.9 no
C41 C42 H422 105.9 no
H421 C42 H422 102.8 no
H423 C42 H422 105.3 no
C41 C43 H431 108.3 no
C41 C43 H432 113.1 no
H431 C43 H432 118.5 no
C41 C43 H433 101.8 no
H431 C43 H433 103.8 no
H432 C43 H433 109.6 no
C41 C44 H441 112.3 no
C41 C44 H443 112.5 no
H441 C44 H443 107.4 no
C41 C44 H442 110.9 no
H441 C44 H442 106.3 no
H443 C44 H442 107.0 no
C34 C45 N46 115.3(4) yes
C34 C45 O57 120.7(4) yes
N46 C45 O57 124.1(4) yes
C45 N46 C47 130.6(4) yes
C45 N46 H461 115.6 no
C47 N46 H461 113.7 no
N46 C47 C48 114.2(4) yes
N46 C47 C56 123.9(5) yes
C48 C47 C56 121.9(4) yes
C47 C48 N49 118.2(4) yes
C47 C48 C53 118.8(5) yes
N49 C48 C53 123.0(5) yes
C48 N49 C50 117.6(5) yes
N49 C50 C51 124.1(7) yes
N49 C50 H501 117.6 no
C51 C50 H501 118.3 no
C50 C51 C52 118.9(6) yes
C50 C51 H511 121.9 no
C52 C51 H511 119.2 no
C51 C52 C53 120.4(6) yes
C51 C52 H521 121.3 no
C53 C52 H521 118.3 no
C48 C53 C52 116.0(6) yes
C48 C53 C54 117.9(6) yes
C52 C53 C54 126.1(6) yes
C53 C54 C55 122.8(6) yes
C53 C54 H541 119.2 no
C55 C54 H541 118.0 no
C54 C55 C56 119.9(6) yes
C54 C55 H551 122.3 no
C56 C55 H551 117.8 no
C55 C56 C47 118.8(6) yes
C55 C56 H561 120.6 no
C47 C56 H561 120.7 no
S32 C59 F60 115.1(4) yes
S32 C59 F62 114.6(5) yes
F60 C59 F62 103.9(6) yes
S32 C59 F63 109.0(5) yes
F60 C59 F63 106.4(6) yes
F62 C59 F63 107.3(5) yes
C65 S64 C90 96.6(2) yes
S64 C65 C66 125.5(3) yes
S64 C65 H651 117.1 no
C66 C65 H651 117.3 no
C65 C66 C67 119.0(4) yes
C65 C66 C80 120.9(3) yes
C67 C66 C80 120.1(3) yes
C66 C67 N68 114.3(3) yes
C66 C67 O79 121.6(4) yes
N68 C67 O79 124.1(4) yes
C67 N68 C69 129.7(3) yes
C67 N68 H681 115.2 no
C69 N68 H681 114.1 no
N68 C69 C70 114.6(4) yes
N68 C69 C78 124.6(4) yes
C70 C69 C78 120.8(4) yes
C69 C70 N71 117.4(4) yes
C69 C70 C75 119.7(4) yes
N71 C70 C75 122.9(4) yes
C70 N71 C72 117.5(4) yes
N71 C72 C73 123.7(5) yes
N71 C72 H721 117.7 no
C73 C72 H721 118.7 no
C72 C73 C74 118.8(5) yes
C72 C73 H731 119.4 no
C74 C73 H731 121.7 no
C73 C74 C75 120.3(5) yes
C73 C74 H741 118.0 no
C75 C74 H741 121.7 no
C70 C75 C74 116.8(5) yes
C70 C75 C76 118.2(5) yes
C74 C75 C76 125.0(5) yes
C75 C76 C77 120.9(4) yes
C75 C76 H761 119.0 no
C77 C76 H761 120.1 no
C76 C77 C78 121.5(5) yes
C76 C77 H771 118.2 no
C78 C77 H771 120.3 no
C77 C78 C69 118.9(5) yes
C77 C78 H781 121.2 no
C69 C78 H781 120.0 no
C66 C80 C81 122.1(4) yes
C66 C80 C89 121.1(4) yes
C81 C80 C89 116.7(4) yes
C80 C81 C82 121.1(4) yes
C80 C81 H811 118.2 no
C82 C81 H811 120.7 no
C81 C82 C83 122.8(4) yes
C81 C82 H821 118.2 no
C83 C82 H821 118.9 no
C82 C83 C84 121.4(4) yes
C82 C83 C88 116.0(4) yes
C84 C83 C88 122.6(4) yes
C83 C84 C85 107.7(4) yes
C83 C84 C86 110.0(5) yes
C85 C84 C86 104.9(7) yes
C83 C84 C87 114.0(5) yes
C85 C84 C87 113.6(7) yes
C86 C84 C87 106.2(7) yes
C84 C85 H852 109.1 no
C84 C85 H853 107.1 no
H852 C85 H853 108.2 no
C84 C85 H851 110.7 no
H852 C85 H851 110.1 no
H853 C85 H851 111.6 no
C84 C86 H862 111.3 no
C84 C86 H863 109.6 no
H862 C86 H863 108.4 no
C84 C86 H861 108.7 no
H862 C86 H861 109.9 no
H863 C86 H861 108.9 no
C84 C87 H873 111.6 no
C84 C87 H871 107.5 no
H873 C87 H871 107.3 no
C84 C87 H872 110.3 no
H873 C87 H872 111.5 no
H871 C87 H872 108.4 no
C83 C88 C89 121.8(4) yes
C83 C88 H881 119.6 no
C89 C88 H881 118.6 no
C88 C89 C80 121.5(4) yes
C88 C89 H891 120.6 no
C80 C89 H891 117.9 no
S64 C90 F91 115.0(4) yes
S64 C90 F92 114.5(5) yes
F91 C90 F92 105.9(6) yes
S64 C90 F93 106.5(4) yes
F91 C90 F93 108.5(6) yes
F92 C90 F93 106.0(5) yes
C95 S94 C123 97.2(3) yes
S94 C95 C96 125.9(3) yes
S94 C95 H951 116.5 no
C96 C95 H951 117.6 no
C95 C96 C97 118.2(3) yes
C95 C96 C110 120.8(3) yes
C97 C96 C110 120.9(3) yes
C96 C97 N98 115.1(3) yes
C96 C97 O109 121.1(4) yes
N98 C97 O109 123.8(4) yes
C97 N98 C99 129.3(3) yes
C97 N98 H981 115.5 no
C99 N98 H981 115.2 no
N98 C99 C100 113.3(4) yes
N98 C99 C108 126.1(4) yes
C100 C99 C108 120.6(4) yes
C99 C100 N101 118.0(4) yes
C99 C100 C105 118.1(5) yes
N101 C100 C105 123.8(5) yes
C100 N101 C102 118.5(5) yes
N101 C102 C103 122.1(6) yes
N101 C102 H1021 119.2 no
C103 C102 H1021 118.6 no
C102 C103 C104 119.8(6) yes
C102 C103 H1031 120.5 no
C104 C103 H1031 119.6 no
C103 C104 C105 120.6(6) yes
C103 C104 H1041 121.0 no
C105 C104 H1041 118.5 no
C100 C105 C104 115.1(6) yes
C100 C105 C106 118.1(6) yes
C104 C105 C106 126.8(6) yes
C105 C106 C107 121.2(5) yes
C105 C106 H1061 119.0 no
C107 C106 H1061 119.8 no
C106 C107 C108 121.2(6) yes
C106 C107 H1071 118.8 no
C108 C107 H1071 120.0 no
C107 C108 C99 120.9(5) yes
C107 C108 H1081 120.1 no
C99 C108 H1081 119.1 no
C96 C110 C112 122.6(4) yes
C96 C110 C117 120.0(3) yes
C112 C110 C117 117.4(4) yes
C110 C112 C114 120.7(4) yes
C110 C112 H1121 119.6 no
C114 C112 H1121 119.7 no
C112 C114 C115 122.8(4) yes
C112 C114 H1141 118.3 no
C115 C114 H1141 118.8 no
C114 C115 C116 115.4(4) yes
C114 C115 C118 121.7(4) yes
C116 C115 C118 123.0(4) yes
C115 C116 C117 122.4(4) yes
C115 C116 H1161 119.4 no
C117 C116 H1161 118.2 no
C110 C117 C116 121.1(4) yes
C110 C117 H1171 117.6 no
C116 C117 H1171 121.3 no
C115 C118 C119 112.4(5) yes
C115 C118 C121 108.9(4) yes
C119 C118 C121 111.4(6) yes
C115 C118 C122 107.4(5) yes
C119 C118 C122 110.0(7) yes
C121 C118 C122 106.4(6) yes
C118 C119 H1191 112.1 no
C118 C119 H1192 109.0 no
H1191 C119 H1192 108.3 no
C118 C119 H1193 110.0 no
H1191 C119 H1193 110.1 no
H1192 C119 H1193 107.2 no
C118 C121 H1211 110.6 no
C118 C121 H1213 107.2 no
H1211 C121 H1213 108.1 no
C118 C121 H1212 111.5 no
H1211 C121 H1212 110.3 no
H1213 C121 H1212 109.0 no
C118 C122 H1223 108.9 no
C118 C122 H1222 109.0 no
H1223 C122 H1222 108.6 no
C118 C122 H1221 110.3 no
H1223 C122 H1221 109.0 no
H1222 C122 H1221 111.1 no
S94 C123 F124 107.9(5) yes
S94 C123 F125 115.3(5) yes
F124 C123 F125 107.0(6) yes
S94 C123 F126 114.3(6) yes
F124 C123 F126 105.8(6) yes
F125 C123 F126 105.8(7) yes
S1 C127 F128 115.7(5) yes
S1 C127 F129 107.0(5) yes
F128 C127 F129 106.5(6) yes
S1 C127 F130 113.7(5) yes
F128 C127 F130 104.8(6) yes
F129 C127 F130 108.7(6) yes

loop_
_geom_bond_atom_site_label_1
_geom_bond_atom_site_label_2
_geom_bond_distance
_geom_bond_publ_flag
S1 C2 1.731(4) yes
S1 C127 1.782(7) yes
C2 C3 1.336(5) yes
C2 H21 0.985 no
C3 C4 1.495(5) yes
C3 C18 1.489(5) yes
C4 C5 1.389(5) yes
C4 C9 1.381(6) yes
C5 C6 1.386(5) yes
C5 H51 0.992 no
C6 C7 1.379(6) yes
C6 H61 0.983 no
C7 C8 1.365(6) yes
C7 C12 1.537(6) yes
C8 C9 1.389(6) yes
C8 H81 0.997 no
C9 H91 0.978 no
C12 C13 1.423(9) yes
C12 C16 1.488(11) yes
C12 C17 1.503(11) yes
C13 H131 1.072 no
C13 H132 1.136 no
C13 H133 1.055 no
C16 H163 0.999 no
C16 H162 0.975 no
C16 H161 1.024 no
C17 H173 0.958 no
C17 H172 1.000 no
C17 H171 1.030 no
C18 N19 1.350(5) yes
C18 O31 1.221(5) yes
N19 C20 1.402(5) yes
N19 H191 0.912 no
C20 C21 1.442(6) yes
C20 C30 1.358(6) yes
C21 N22 1.369(5) yes
C21 C27 1.400(6) yes
N22 C24 1.320(6) yes
C24 C25 1.401(8) yes
C24 H241 0.984 no
C25 C26 1.348(8) yes
C25 H251 0.981 no
C26 C27 1.414(8) yes
C26 H261 0.982 no
C27 C28 1.393(7) yes
C28 C29 1.368(8) yes
C28 H281 0.983 no
C29 C30 1.418(7) yes
C29 H291 0.971 no
C30 H301 0.991 no
S32 C33 1.726(4) yes
S32 C59 1.773(6) yes
C33 C34 1.343(5) yes
C33 H331 0.988 no
C34 C35 1.482(5) yes
C34 C45 1.483(5) yes
C35 C36 1.384(5) yes
C35 C40 1.390(6) yes
C36 C37 1.374(6) yes
C36 H361 1.022 no
C37 C38 1.400(8) yes
C37 H371 0.984 no
C38 C39 1.391(8) yes
C38 C41 1.552(8) yes
C39 C40 1.376(6) yes
C39 H391 1.000 no
C40 H401 0.978 no
C41 C42 1.467(11) yes
C41 C43 1.405(8) yes
C41 C44 1.534(14) yes
C42 H421 0.973 no
C42 H423 0.938 no
C42 H422 1.059 no
C43 H431 0.940 no
C43 H432 0.865 no
C43 H433 1.030 no
C44 H441 0.987 no
C44 H443 0.998 no
C44 H442 1.008 no
C45 N46 1.350(5) yes
C45 O57 1.229(5) yes
N46 C47 1.412(5) yes
N46 H461 0.894 no
C47 C48 1.415(7) yes
C47 C56 1.362(7) yes
C48 N49 1.332(6) yes
C48 C53 1.431(7) yes
N49 C50 1.325(7) yes
C50 C51 1.385(9) yes
C50 H501 0.991 no
C51 C52 1.340(10) yes
C51 H511 0.964 no
C52 C53 1.411(10) yes
C52 H521 0.995 no
C53 C54 1.389(10) yes
C54 C55 1.361(11) yes
C54 H541 0.970 no
C55 C56 1.429(8) yes
C55 H551 0.979 no
C56 H561 1.004 no
C59 F60 1.319(7) yes
C59 F62 1.311(7) yes
C59 F63 1.317(6) yes
S64 C65 1.738(4) yes
S64 C90 1.791(6) yes
C65 C66 1.338(6) yes
C65 H651 0.972 no
C66 C67 1.480(6) yes
C66 C80 1.488(5) yes
C67 N68 1.354(5) yes
C67 O79 1.219(5) yes
N68 C69 1.397(5) yes
N68 H681 0.898 no
C69 C70 1.413(6) yes
C69 C78 1.381(6) yes
C70 N71 1.352(6) yes
C70 C75 1.421(6) yes
N71 C72 1.321(6) yes
C72 C73 1.392(8) yes
C72 H721 0.997 no
C73 C74 1.363(8) yes
C73 H731 0.986 no
C74 C75 1.386(8) yes
C74 H741 0.979 no
C75 C76 1.404(8) yes
C76 C77 1.371(8) yes
C76 H761 0.976 no
C77 C78 1.403(7) yes
C77 H771 0.974 no
C78 H781 0.983 no
C80 C81 1.383(6) yes
C80 C89 1.379(6) yes
C81 C82 1.372(6) yes
C81 H811 0.966 no
C82 C83 1.374(6) yes
C82 H821 1.004 no
C83 C84 1.524(6) yes
C83 C88 1.378(7) yes
C84 C85 1.506(9) yes
C84 C86 1.565(10) yes
C84 C87 1.469(9) yes
C85 H852 0.984 no
C85 H853 0.987 no
C85 H851 0.950 no
C86 H862 0.974 no
C86 H863 1.002 no
C86 H861 0.973 no
C87 H873 0.958 no
C87 H871 1.008 no
C87 H872 0.955 no
C88 C89 1.384(6) yes
C88 H881 0.983 no
C89 H891 1.003 no
C90 F91 1.293(6) yes
C90 F92 1.309(8) yes
C90 F93 1.322(6) yes
S94 C95 1.742(4) yes
S94 C123 1.781(7) yes
C95 C96 1.336(5) yes
C95 H951 0.966 no
C96 C97 1.483(5) yes
C96 C110 1.485(5) yes
C97 N98 1.335(5) yes
C97 O109 1.225(4) yes
N98 C99 1.407(5) yes
N98 H981 0.895 no
C99 C100 1.435(6) yes
C99 C108 1.349(6) yes
C100 N101 1.351(6) yes
C100 C105 1.430(7) yes
N101 C102 1.320(6) yes
C102 C103 1.404(9) yes
C102 H1021 1.005 no
C103 C104 1.362(10) yes
C103 H1031 0.945 no
C104 C105 1.409(10) yes
C104 H1041 0.974 no
C105 C106 1.422(9) yes
C106 C107 1.342(9) yes
C106 H1061 0.975 no
C107 C108 1.388(7) yes
C107 H1071 0.993 no
C108 H1081 0.993 no
C110 C112 1.373(6) yes
C110 C117 1.380(6) yes
C112 C114 1.380(6) yes
C112 H1121 0.988 no
C114 C115 1.375(6) yes
C114 H1141 1.001 no
C115 C116 1.392(6) yes
C115 C118 1.524(6) yes
C116 C117 1.367(6) yes
C116 H1161 1.011 no
C117 H1171 0.991 no
C118 C119 1.505(10) yes
C118 C121 1.527(9) yes
C118 C122 1.541(9) yes
C119 H1191 0.948 no
C119 H1192 1.003 no
C119 H1193 0.985 no
C121 H1211 0.978 no
C121 H1213 0.996 no
C121 H1212 0.982 no
C122 H1223 0.992 no
C122 H1222 0.964 no
C122 H1221 0.970 no
C123 F124 1.327(6) yes
C123 F125 1.316(8) yes
C123 F126 1.303(9) yes
C127 F128 1.308(7) yes
C127 F129 1.315(7) yes
C127 F130 1.327(9) yes

loop_
_geom_hbond_atom_site_label_D
_geom_hbond_atom_site_label_H
_geom_hbond_atom_site_label_A
_geom_hbond_site_symmetry_A
_geom_hbond_angle_DHA
_geom_hbond_distance_DH
_geom_hbond_distance_HA
_geom_hbond_distance_DA
_geom_hbond_publ_flag
C52 H521 O79 4_554 154.8 0.995 2.582 3.508(8) yes
C104 H1041 O57 2_656 164.6 0.974 2.525 3.475(8) yes
N19 H191 C9 . 133.3 0.912 2.472 3.168(8) yes
N98 H981 C112 . 127.4 0.895 2.576 3.200(8) yes
N46 H461 C40 . 121.1 0.894 2.516 3.074(8) yes
